data_7058859
loop_
_publ_author_name
'Liang, Lili'
'Miao, Maomao'
'Liu, Congsen'
'Zong, Zhihui'
'Zhang, Jun'
'Fang, Qiang'

_publ_section_title
;
 Antibacterial and aqueous dual-responsive sensing activities of monomeric
 complexes with uncoordinated imidazole sites
;
_journal_issue 42
_journal_name_full 'New Journal of Chemistry'
_journal_page_first 16691
_journal_paper_doi 10.1039/C9NJ03960K
_journal_volume 43
_journal_year 2019
_chemical_formula_moiety 'C25 H18 Co N6 O3'
_chemical_formula_sum 'C25 H18 Co N6 O3'
_chemical_formula_weight 509.38
_space_group_crystal_system triclinic
_space_group_IT_number 2
_space_group_name_Hall '-P 1'
_space_group_name_H-M_alt 'P -1'
_symmetry_space_group_name_Hall '-P 1'
_symmetry_space_group_name_H-M 'P -1'
_atom_sites_solution_hydrogens mixed
_atom_sites_solution_primary dual
_audit_creation_date 2018-04-04
_audit_creation_method
;
Olex2 1.2-beta
(compiled 2016.07.08 svn.r3312 for OlexSys, GUI svn.r5203)
;
_audit_update_record
;
2018-05-11 deposited with the CCDC.    2019-10-01 downloaded from the CCDC.
;
_cell_angle_alpha 70.245(2)
_cell_angle_beta 81.521(2)
_cell_angle_gamma 82.789(2)
_cell_formula_units_Z 2
_cell_length_a 7.1558(8)
_cell_length_b 11.4155(13)
_cell_length_c 13.8516(15)
_cell_measurement_reflns_used 1200
_cell_measurement_temperature 296(2)
_cell_measurement_theta_max 22.788
_cell_measurement_theta_min 2.836
_cell_volume 1049.8(2)
_computing_cell_refinement 'SAINT v7.34A (Bruker, 200?)'
_computing_data_reduction 'SAINT v7.34A (Bruker, 200?)'
_computing_molecular_graphics 'Olex2 (Dolomanov et al., 2009)'
_computing_publication_material 'Olex2 (Dolomanov et al., 2009)'
_computing_structure_refinement 'ShelXL (Sheldrick, 2015)'
_computing_structure_solution 'ShelXT (Sheldrick, 2015)'
_diffrn_ambient_temperature 296.15
_diffrn_measured_fraction_theta_full 0.992
_diffrn_measured_fraction_theta_max 0.928
_diffrn_radiation_type MoK\a
_diffrn_radiation_wavelength 0.71073
_diffrn_reflns_av_R_equivalents 0.0308
_diffrn_reflns_av_unetI/netI 0.0789
_diffrn_reflns_Laue_measured_fraction_full 0.992
_diffrn_reflns_Laue_measured_fraction_max 0.928
_diffrn_reflns_limit_h_max 9
_diffrn_reflns_limit_h_min -8
_diffrn_reflns_limit_k_max 7
_diffrn_reflns_limit_k_min -15
_diffrn_reflns_limit_l_max 17
_diffrn_reflns_limit_l_min -17
_diffrn_reflns_number 6611
_diffrn_reflns_point_group_measured_fraction_full 0.992
_diffrn_reflns_point_group_measured_fraction_max 0.928
_diffrn_reflns_theta_full 25.242
_diffrn_reflns_theta_max 28.172
_diffrn_reflns_theta_min 1.902
_exptl_absorpt_coefficient_mu 0.862
_exptl_absorpt_correction_T_min 0.679947
_exptl_absorpt_correction_type multi-scan
_exptl_absorpt_process_details
;
SADABS-2004/1 (Bruker,2004) was used for absorption correction.
R(int) was 0.0368 before and 0.0252 after correction.
The Ratio of minimum to maximum transmission is 0.6799.
The \l/2 correction factor is 0.0015.
;
_exptl_crystal_density_diffrn 1.611
_exptl_crystal_F_000 522
_refine_diff_density_max 0.500
_refine_diff_density_min -0.375
_refine_diff_density_rms 0.082
_refine_ls_extinction_method none
_refine_ls_goodness_of_fit_ref 0.974
_refine_ls_hydrogen_treatment constr
_refine_ls_matrix_type full
_refine_ls_number_parameters 316
_refine_ls_number_reflns 4795
_refine_ls_number_restraints 0
_refine_ls_restrained_S_all 0.974
_refine_ls_R_factor_all 0.0881
_refine_ls_R_factor_gt 0.0541
_refine_ls_shift/su_max 0.001
_refine_ls_shift/su_mean 0.000
_refine_ls_structure_factor_coef Fsqd
_refine_ls_weighting_details 'w=1/[\s^2^(Fo^2^)+(0.0652P)^2^] where P=(Fo^2^+2Fc^2^)/3'
_refine_ls_weighting_scheme calc
_refine_ls_wR_factor_gt 0.1204
_refine_ls_wR_factor_ref 0.1402
_reflns_Friedel_coverage 0.000
_reflns_number_gt 3194
_reflns_number_total 4795
_reflns_threshold_expression 'I > 2\s(I)'
_cod_data_source_file c9nj03960k6.cif
_cod_data_source_block CoL
_cod_depositor_comments 'Adding full bibliography for 7058856--7058859.cif.'
_cod_database_code 7058859
_shelx_space_group_comment
;
The symmetry employed for this shelxl refinement is uniquely defined
by the following loop, which should always be used as a source of
symmetry information in preference to the above space-group names.
They are only intended as comments.
;
_olex2_refinement_description
;
1. Fixed Uiso
 At 1.2 times of:
  All C(H) groups, All N(H) groups
 At 1.5 times of:
  All O(H,H) groups
2.a Riding coordinates:
 O3(H3A,H3B)
2.b Aromatic/amide H refined with riding coordinates:
 N2(H2), C1(H1), C5(H5), C6(H6), C7(H7), C8(H8), C16(H16), C17(H17), C18(H18),
 C19(H19), C20(H20), C21(H21), C22(H22), C23(H23), C24(H24), C25(H25)
;

loop_
_space_group_symop_operation_xyz
'x, y, z'
'-x, -y, -z'

loop_
_atom_site_label
_atom_site_type_symbol
_atom_site_fract_x
_atom_site_fract_y
_atom_site_fract_z
_atom_site_U_iso_or_equiv
_atom_site_adp_type
_atom_site_occupancy
_atom_site_site_symmetry_order
_atom_site_calc_flag
_atom_site_refinement_flags_posn
Co1 Co 0.75668(6) 0.53610(4) 0.73913(3) 0.02846(16) Uani 1 1 d .
O1 O 0.4636(3) 0.5955(2) 0.75935(18) 0.0392(6) Uani 1 1 d .
O3 O 1.0534(3) 0.4963(2) 0.73053(17) 0.0338(6) Uani 1 1 d .
H3A H 1.112261 0.569915 0.724473 0.051 Uiso 1 1 d R
H3B H 1.096921 0.470815 0.671143 0.051 Uiso 1 1 d R
O2 O 0.2124(4) 0.7158(3) 0.7057(2) 0.0519(7) Uani 1 1 d .
N1 N 0.7834(4) 0.5872(2) 0.8769(2) 0.0283(6) Uani 1 1 d .
N2 N 0.7480(4) 0.5270(2) 1.0496(2) 0.0280(6) Uani 1 1 d .
H2 H 0.725812 0.480388 1.112807 0.034 Uiso 1 1 calc R
N3 N 0.7041(4) 0.3702(3) 0.8679(2) 0.0280(6) Uani 1 1 d .
N4 N 0.7234(4) 0.3946(3) 0.6784(2) 0.0293(6) Uani 1 1 d .
N5 N 0.7724(4) 0.6307(3) 0.5784(2) 0.0317(7) Uani 1 1 d .
N6 N 0.7867(4) 0.6095(3) 0.4184(2) 0.0327(7) Uani 1 1 d .
C1 C 0.3842(5) 0.6884(4) 0.7069(3) 0.0375(9) Uani 1 1 d .
H1 H 0.461836 0.747469 0.661273 0.045 Uiso 1 1 calc R
C2 C 0.7449(4) 0.4945(3) 0.9642(2) 0.0256(7) Uani 1 1 d .
C3 C 0.7936(4) 0.6493(3) 1.0155(2) 0.0267(7) Uani 1 1 d .
C4 C 0.8152(4) 0.6854(3) 0.9079(2) 0.0270(7) Uani 1 1 d .
C5 C 0.8621(5) 0.8067(3) 0.8491(3) 0.0336(8) Uani 1 1 d .
H5 H 0.878292 0.832365 0.777362 0.040 Uiso 1 1 calc R
C6 C 0.8831(5) 0.8861(3) 0.9015(3) 0.0387(9) Uani 1 1 d .
H6 H 0.912908 0.967353 0.864378 0.046 Uiso 1 1 calc R
C7 C 0.8608(5) 0.8475(3) 1.0105(3) 0.0365(8) Uani 1 1 d .
H7 H 0.876232 0.904027 1.043275 0.044 Uiso 1 1 calc R
C8 C 0.8167(5) 0.7287(3) 1.0693(3) 0.0341(8) Uani 1 1 d .
H8 H 0.803101 0.702753 1.141057 0.041 Uiso 1 1 calc R
C9 C 0.7041(4) 0.3719(3) 0.9646(3) 0.0272(7) Uani 1 1 d .
C10 C 0.6745(4) 0.2655(3) 0.8519(3) 0.0289(7) Uani 1 1 d .
C11 C 0.6858(5) 0.2795(3) 0.7407(3) 0.0309(8) Uani 1 1 d .
C12 C 0.7379(5) 0.4228(3) 0.5757(3) 0.0303(8) Uani 1 1 d .
C13 C 0.7688(5) 0.5562(3) 0.5212(2) 0.0284(7) Uani 1 1 d .
C14 C 0.7915(5) 0.7461(3) 0.5052(3) 0.0311(8) Uani 1 1 d .
C15 C 0.7996(5) 0.7334(3) 0.4073(3) 0.0309(8) Uani 1 1 d .
C16 C 0.8134(5) 0.8378(4) 0.3189(3) 0.0415(9) Uani 1 1 d .
H16 H 0.821059 0.830020 0.253660 0.050 Uiso 1 1 calc R
C17 C 0.8153(6) 0.9521(4) 0.3303(3) 0.0464(10) Uani 1 1 d .
H17 H 0.820545 1.022705 0.271811 0.056 Uiso 1 1 calc R
C18 C 0.8096(6) 0.9658(4) 0.4271(3) 0.0481(10) Uani 1 1 d .
H18 H 0.812210 1.044823 0.432091 0.058 Uiso 1 1 calc R
C19 C 0.8001(6) 0.8627(4) 0.5159(3) 0.0431(9) Uani 1 1 d .
H19 H 0.799351 0.870753 0.580527 0.052 Uiso 1 1 calc R
C20 C 0.7180(5) 0.3343(4) 0.5314(3) 0.0390(9) Uani 1 1 d .
H20 H 0.729583 0.354609 0.459944 0.047 Uiso 1 1 calc R
C21 C 0.6811(6) 0.2165(4) 0.5937(3) 0.0428(9) Uani 1 1 d .
H21 H 0.667818 0.155654 0.564957 0.051 Uiso 1 1 calc R
C22 C 0.6634(5) 0.1877(3) 0.7003(3) 0.0378(9) Uani 1 1 d .
H22 H 0.636976 0.107970 0.743574 0.045 Uiso 1 1 calc R
C23 C 0.6392(5) 0.1570(3) 0.9338(3) 0.0339(8) Uani 1 1 d .
H23 H 0.617148 0.084494 0.922355 0.041 Uiso 1 1 calc R
C24 C 0.6379(5) 0.1602(3) 1.0332(3) 0.0357(8) Uani 1 1 d .
H24 H 0.613258 0.089018 1.089346 0.043 Uiso 1 1 calc R
C25 C 0.6731(5) 0.2684(3) 1.0495(3) 0.0344(8) Uani 1 1 d .
H25 H 0.675617 0.270575 1.115829 0.041 Uiso 1 1 calc R

loop_
_atom_site_aniso_label
_atom_site_aniso_U_11
_atom_site_aniso_U_22
_atom_site_aniso_U_33
_atom_site_aniso_U_23
_atom_site_aniso_U_13
_atom_site_aniso_U_12
Co1 0.0359(3) 0.0269(3) 0.0223(3) -0.0079(2) -0.00036(18) -0.0049(2)
O1 0.0432(15) 0.0410(15) 0.0276(14) -0.0061(12) 0.0025(11) -0.0046(12)
O3 0.0345(13) 0.0404(14) 0.0281(13) -0.0141(11) 0.0026(10) -0.0076(11)
O2 0.0414(16) 0.0483(17) 0.063(2) -0.0164(15) -0.0036(14) 0.0008(13)
N1 0.0343(15) 0.0258(15) 0.0250(15) -0.0092(12) -0.0017(12) -0.0024(12)
N2 0.0374(16) 0.0237(14) 0.0204(14) -0.0048(12) -0.0009(12) -0.0032(12)
N3 0.0317(15) 0.0264(15) 0.0268(15) -0.0108(12) -0.0008(12) -0.0025(12)
N4 0.0341(16) 0.0292(15) 0.0231(15) -0.0071(12) -0.0003(12) -0.0045(13)
N5 0.0393(17) 0.0300(16) 0.0247(15) -0.0087(13) 0.0009(12) -0.0052(13)
N6 0.0364(16) 0.0383(17) 0.0217(15) -0.0090(13) 0.0004(12) -0.0035(14)
C1 0.031(2) 0.051(2) 0.035(2) -0.0202(19) 0.0032(16) -0.0085(18)
C2 0.0281(17) 0.0271(17) 0.0204(16) -0.0070(14) -0.0017(13) -0.0012(14)
C3 0.0295(17) 0.0241(17) 0.0254(17) -0.0071(14) -0.0025(13) -0.0015(14)
C4 0.0251(17) 0.0309(18) 0.0241(17) -0.0096(15) -0.0007(13) 0.0001(14)
C5 0.042(2) 0.0301(19) 0.0261(18) -0.0069(16) -0.0030(15) -0.0025(16)
C6 0.039(2) 0.0259(19) 0.048(2) -0.0086(17) -0.0021(17) -0.0040(16)
C7 0.042(2) 0.0317(19) 0.042(2) -0.0201(18) -0.0053(17) -0.0025(17)
C8 0.040(2) 0.035(2) 0.0297(19) -0.0133(16) -0.0052(15) 0.0006(16)
C9 0.0260(17) 0.0268(17) 0.0277(18) -0.0090(15) -0.0009(13) 0.0006(14)
C10 0.0270(17) 0.0294(18) 0.0303(18) -0.0108(15) -0.0005(14) -0.0030(14)
C11 0.0293(18) 0.0311(19) 0.034(2) -0.0128(16) -0.0032(14) -0.0034(15)
C12 0.0309(18) 0.0349(19) 0.0262(18) -0.0124(16) -0.0013(14) -0.0022(15)
C13 0.0291(17) 0.0333(19) 0.0243(18) -0.0123(15) -0.0002(13) -0.0028(15)
C14 0.0338(19) 0.037(2) 0.0211(17) -0.0078(15) -0.0008(14) -0.0041(16)
C15 0.0298(18) 0.0335(19) 0.0265(18) -0.0082(15) 0.0029(14) -0.0038(15)
C16 0.049(2) 0.050(2) 0.0229(19) -0.0083(18) 0.0028(16) -0.0109(19)
C17 0.061(3) 0.037(2) 0.034(2) -0.0014(18) -0.0009(18) -0.011(2)
C18 0.069(3) 0.033(2) 0.040(2) -0.0097(19) 0.001(2) -0.011(2)
C19 0.061(3) 0.040(2) 0.029(2) -0.0113(18) -0.0010(17) -0.0084(19)
C20 0.051(2) 0.044(2) 0.0271(19) -0.0174(18) -0.0017(16) -0.0094(19)
C21 0.061(3) 0.034(2) 0.042(2) -0.0227(19) -0.0047(19) -0.0080(19)
C22 0.046(2) 0.031(2) 0.038(2) -0.0121(17) -0.0049(17) -0.0092(17)
C23 0.040(2) 0.0265(18) 0.035(2) -0.0107(16) -0.0015(16) -0.0014(16)
C24 0.046(2) 0.0270(19) 0.0281(19) -0.0029(16) -0.0006(16) -0.0030(16)
C25 0.039(2) 0.033(2) 0.0285(19) -0.0092(16) 0.0008(15) -0.0013(16)

loop_
_atom_type_symbol
_atom_type_description
_atom_type_scat_dispersion_real
_atom_type_scat_dispersion_imag
_atom_type_scat_source
C C 0.0030 0.0020 'International Tables Vol C Tables 4.2.6.8 and 6.1.1.4'
H H 0.0000 0.0000 'International Tables Vol C Tables 4.2.6.8 and 6.1.1.4'
Co Co 0.3490 0.9720 'International Tables Vol C Tables 4.2.6.8 and 6.1.1.4'
N N 0.0060 0.0030 'International Tables Vol C Tables 4.2.6.8 and 6.1.1.4'
O O 0.0110 0.0060 'International Tables Vol C Tables 4.2.6.8 and 6.1.1.4'

loop_
_geom_angle_atom_site_label_1
_geom_angle_atom_site_label_2
_geom_angle_atom_site_label_3
_geom_angle
O1 Co1 N1 86.33(10)
O1 Co1 N3 88.32(10)
O3 Co1 O1 171.32(10)
O3 Co1 N1 85.88(9)
O3 Co1 N3 93.38(10)
O3 Co1 N4 91.97(10)
O3 Co1 N5 91.36(10)
N3 Co1 N1 75.03(10)
N4 Co1 O1 96.67(10)
N4 Co1 N1 147.67(10)
N4 Co1 N3 72.90(10)
N4 Co1 N5 76.77(11)
N5 Co1 O1 91.50(10)
N5 Co1 N1 135.47(11)
N5 Co1 N3 149.44(11)
C1 O1 Co1 126.6(2)
Co1 O3 H3A 109.2
Co1 O3 H3B 109.3
H3A O3 H3B 109.5
C2 N1 Co1 112.0(2)
C2 N1 C4 104.9(3)
C4 N1 Co1 142.9(2)
C2 N2 H2 126.6
C2 N2 C3 106.7(3)
C3 N2 H2 126.6
C9 N3 Co1 119.7(2)
C10 N3 Co1 120.0(2)
C10 N3 C9 120.3(3)
C11 N4 Co1 121.2(2)
C11 N4 C12 120.4(3)
C12 N4 Co1 118.4(2)
C13 N5 Co1 114.3(2)
C13 N5 C14 102.9(3)
C14 N5 Co1 142.8(2)
C13 N6 C15 102.0(3)
O1 C1 O2 128.1(4)
O1 C1 H1 116.0
O2 C1 H1 116.0
N1 C2 N2 112.8(3)
N1 C2 C9 122.0(3)
N2 C2 C9 125.2(3)
N2 C3 C4 105.8(3)
N2 C3 C8 131.2(3)
C8 C3 C4 123.1(3)
N1 C4 C3 109.8(3)
N1 C4 C5 130.2(3)
C3 C4 C5 119.9(3)
C4 C5 H5 121.3
C6 C5 C4 117.5(3)
C6 C5 H5 121.3
C5 C6 H6 119.2
C5 C6 C7 121.6(3)
C7 C6 H6 119.2
C6 C7 H7 119.2
C8 C7 C6 121.7(3)
C8 C7 H7 119.2
C3 C8 H8 121.9
C7 C8 C3 116.3(3)
C7 C8 H8 121.9
N3 C9 C2 111.2(3)
N3 C9 C25 122.1(3)
C25 C9 C2 126.7(3)
N3 C10 C11 113.0(3)
N3 C10 C23 121.3(3)
C23 C10 C11 125.7(3)
N4 C11 C10 112.9(3)
N4 C11 C22 120.8(3)
C22 C11 C10 126.4(3)
N4 C12 C13 112.0(3)
N4 C12 C20 121.1(3)
C20 C12 C13 126.9(3)
N5 C13 C12 118.3(3)
N6 C13 N5 117.3(3)
N6 C13 C12 124.4(3)
N5 C14 C15 108.4(3)
N5 C14 C19 130.6(3)
C19 C14 C15 121.0(3)
N6 C15 C14 109.3(3)
N6 C15 C16 130.3(3)
C16 C15 C14 120.3(3)
C15 C16 H16 120.8
C17 C16 C15 118.3(4)
C17 C16 H16 120.8
C16 C17 H17 119.0
C16 C17 C18 122.0(4)
C18 C17 H17 119.0
C17 C18 H18 119.7
C19 C18 C17 120.5(4)
C19 C18 H18 119.7
C14 C19 H19 121.1
C18 C19 C14 117.9(4)
C18 C19 H19 121.1
C12 C20 H20 120.5
C21 C20 C12 119.1(3)
C21 C20 H20 120.5
C20 C21 H21 120.1
C20 C21 C22 119.8(3)
C22 C21 H21 120.1
C11 C22 C21 118.8(3)
C11 C22 H22 120.6
C21 C22 H22 120.6
C10 C23 H23 121.0
C10 C23 C24 118.0(3)
C24 C23 H23 121.0
C23 C24 H24 119.7
C25 C24 C23 120.7(3)
C25 C24 H24 119.7
C9 C25 C24 117.7(3)
C9 C25 H25 121.1
C24 C25 H25 121.1

loop_
_geom_bond_atom_site_label_1
_geom_bond_atom_site_label_2
_geom_bond_distance
Co1 O1 2.129(3)
Co1 O3 2.109(2)
Co1 N1 2.216(3)
Co1 N3 2.147(3)
Co1 N4 2.108(3)
Co1 N5 2.114(3)
O1 C1 1.194(4)
O3 H3A 0.9600
O3 H3B 0.9600
O2 C1 1.231(4)
N1 C2 1.330(4)
N1 C4 1.382(4)
N2 H2 0.8600
N2 C2 1.359(4)
N2 C3 1.379(4)
N3 C9 1.347(4)
N3 C10 1.333(4)
N4 C11 1.341(4)
N4 C12 1.340(4)
N5 C13 1.348(4)
N5 C14 1.373(4)
N6 C13 1.340(4)
N6 C15 1.384(4)
C1 H1 0.9300
C2 C9 1.462(5)
C3 C4 1.395(4)
C3 C8 1.391(5)
C4 C5 1.403(5)
C5 H5 0.9300
C5 C6 1.372(5)
C6 H6 0.9300
C6 C7 1.412(5)
C7 H7 0.9300
C7 C8 1.374(5)
C8 H8 0.9300
C9 C25 1.371(5)
C10 C11 1.486(5)
C10 C23 1.389(5)
C11 C22 1.378(5)
C12 C13 1.481(5)
C12 C20 1.378(5)
C14 C15 1.403(5)
C14 C19 1.398(5)
C15 C16 1.392(5)
C16 H16 0.9300
C16 C17 1.368(5)
C17 H17 0.9300
C17 C18 1.397(6)
C18 H18 0.9300
C18 C19 1.385(5)
C19 H19 0.9300
C20 H20 0.9300
C20 C21 1.364(5)
C21 H21 0.9300
C21 C22 1.389(5)
C22 H22 0.9300
C23 H23 0.9300
C23 C24 1.388(5)
C24 H24 0.9300
C24 C25 1.387(5)
C25 H25 0.9300

loop_
_geom_torsion_atom_site_label_1
_geom_torsion_atom_site_label_2
_geom_torsion_atom_site_label_3
_geom_torsion_atom_site_label_4
_geom_torsion
Co1 O1 C1 O2 167.1(3)
Co1 N1 C2 N2 -175.8(2)
Co1 N1 C2 C9 4.1(4)
Co1 N1 C4 C3 174.1(3)
Co1 N1 C4 C5 -5.8(6)
Co1 N3 C9 C2 -0.7(4)
Co1 N3 C9 C25 -179.4(2)
Co1 N3 C10 C11 0.9(4)
Co1 N3 C10 C23 -179.7(2)
Co1 N4 C11 C10 -0.9(4)
Co1 N4 C11 C22 179.7(2)
Co1 N4 C12 C13 -2.3(4)
Co1 N4 C12 C20 179.8(3)
Co1 N5 C13 N6 -177.2(2)
Co1 N5 C13 C12 5.2(4)
Co1 N5 C14 C15 177.0(3)
Co1 N5 C14 C19 -4.0(7)
N1 C2 C9 N3 -2.4(4)
N1 C2 C9 C25 176.1(3)
N1 C4 C5 C6 179.2(3)
N2 C2 C9 N3 177.5(3)
N2 C2 C9 C25 -4.0(5)
N2 C3 C4 N1 0.0(4)
N2 C3 C4 C5 179.9(3)
N2 C3 C8 C7 -179.2(3)
N3 C9 C25 C24 -1.1(5)
N3 C10 C11 N4 0.0(4)
N3 C10 C11 C22 179.3(3)
N3 C10 C23 C24 -0.8(5)
N4 C11 C22 C21 0.2(5)
N4 C12 C13 N5 -2.0(4)
N4 C12 C13 N6 -179.4(3)
N4 C12 C20 C21 0.6(5)
N5 C14 C15 N6 -0.4(4)
N5 C14 C15 C16 178.1(3)
N5 C14 C19 C18 -176.5(4)
N6 C15 C16 C17 177.0(3)
C2 N1 C4 C3 -0.4(4)
C2 N1 C4 C5 179.8(3)
C2 N2 C3 C4 0.4(3)
C2 N2 C3 C8 -179.7(3)
C2 C9 C25 C24 -179.5(3)
C3 N2 C2 N1 -0.6(4)
C3 N2 C2 C9 179.5(3)
C3 C4 C5 C6 -0.6(5)
C4 N1 C2 N2 0.6(4)
C4 N1 C2 C9 -179.5(3)
C4 C3 C8 C7 0.7(5)
C4 C5 C6 C7 0.7(5)
C5 C6 C7 C8 0.0(6)
C6 C7 C8 C3 -0.6(5)
C8 C3 C4 N1 -179.9(3)
C8 C3 C4 C5 0.0(5)
C9 N3 C10 C11 -178.0(3)
C9 N3 C10 C23 1.4(5)
C10 N3 C9 C2 178.3(3)
C10 N3 C9 C25 -0.4(5)
C10 C11 C22 C21 -179.1(3)
C10 C23 C24 C25 -0.7(5)
C11 N4 C12 C13 176.7(3)
C11 N4 C12 C20 -1.2(5)
C11 C10 C23 C24 178.5(3)
C12 N4 C11 C10 -179.9(3)
C12 N4 C11 C22 0.7(5)
C12 C20 C21 C22 0.3(6)
C13 N5 C14 C15 -0.4(4)
C13 N5 C14 C19 178.6(4)
C13 N6 C15 C14 0.9(4)
C13 N6 C15 C16 -177.3(4)
C13 C12 C20 C21 -176.8(3)
C14 N5 C13 N6 1.1(4)
C14 N5 C13 C12 -176.5(3)
C14 C15 C16 C17 -1.2(5)
C15 N6 C13 N5 -1.3(4)
C15 N6 C13 C12 176.1(3)
C15 C14 C19 C18 2.4(6)
C15 C16 C17 C18 1.9(6)
C16 C17 C18 C19 -0.6(6)
C17 C18 C19 C14 -1.6(6)
C19 C14 C15 N6 -179.5(3)
C19 C14 C15 C16 -1.0(5)
C20 C12 C13 N5 175.7(3)
C20 C12 C13 N6 -1.8(6)
C20 C21 C22 C11 -0.7(6)
C23 C10 C11 N4 -179.4(3)
C23 C10 C11 C22 0.0(6)
C23 C24 C25 C9 1.6(5)
